data_2203354
loop_
_publ_author_name
'Ocak, Nazan'
'I\,s\?ik, \,Samil'
'Akdemir, Nesuhi'
'Kantar, Cihan'
'A\<gar, Erbil'

_publ_section_title
;
 4,5-Bis(2-<i>tert</i>-butylphenoxy)phthalonitrile
;
_journal_issue 3
_journal_name_full 'Acta Crystallographica Section E'
_journal_page_first o361
_journal_page_last o362
_journal_paper_doi 10.1107/S1600536804002156
_journal_volume 60
_journal_year 2004
_chemical_formula_iupac 'C28 H28 N2 O2'
_chemical_formula_moiety 'C28 H28 N2 O2'
_chemical_formula_sum 'C28 H28 N2 O2'
_chemical_formula_weight 424.52
_chemical_name_systematic
;
4,5-Bis(2-tert-butylphenoxy)phthalonitrile
;
_space_group_IT_number 14
_symmetry_cell_setting monoclinic
_symmetry_space_group_name_Hall '-P 2yn'
_symmetry_space_group_name_H-M 'P 1 21/n 1'
_atom_sites_solution_hydrogens geom
_atom_sites_solution_primary direct
_atom_sites_solution_secondary difmap
_cell_angle_alpha 90.00
_cell_angle_beta 107.920(7)
_cell_angle_gamma 90.00
_cell_formula_units_Z 4
_cell_length_a 10.8426(10)
_cell_length_b 21.704(2)
_cell_length_c 11.0967(9)
_cell_measurement_reflns_used 6510
_cell_measurement_temperature 293(2)
_cell_measurement_theta_max 27.52
_cell_measurement_theta_min 1.88
_cell_volume 2484.7(4)
_computing_cell_refinement X-AREA
_computing_data_collection 'X-AREA (Stoe & Cie, 2002)'
_computing_data_reduction 'X-RED32 (Stoe & Cie, 2002)'
_computing_molecular_graphics 'ORTEPIII (Burnett & Johnson, 1996)'
_computing_publication_material 'WinGX (Farrugia, 1997) and PARST (Nardelli, 1995)'
_computing_structure_refinement 'SHELXL97 (Sheldrick, 1997)'
_computing_structure_solution 'SHELXS97 (Sheldrick, 1997)'
_diffrn_ambient_temperature 293(2)
_diffrn_detector_area_resol_mean 6.67
_diffrn_measured_fraction_theta_full 1.000
_diffrn_measured_fraction_theta_max 1.000
_diffrn_measurement_device_type 'Stoe IPDS-2'
_diffrn_measurement_method \w
_diffrn_radiation_monochromator graphite
_diffrn_radiation_source 'fine-focus sealed tube'
_diffrn_radiation_type MoK\a
_diffrn_radiation_wavelength 0.71073
_diffrn_reflns_av_R_equivalents 0.0538
_diffrn_reflns_av_sigmaI/netI 0.0520
_diffrn_reflns_limit_h_max 13
_diffrn_reflns_limit_h_min -13
_diffrn_reflns_limit_k_max 26
_diffrn_reflns_limit_k_min -26
_diffrn_reflns_limit_l_max 13
_diffrn_reflns_limit_l_min -13
_diffrn_reflns_number 17816
_diffrn_reflns_theta_full 26.00
_diffrn_reflns_theta_max 26.00
_diffrn_reflns_theta_min 1.88
_diffrn_standards_decay_% 'not measured'
_exptl_absorpt_coefficient_mu 0.071
_exptl_absorpt_correction_T_max 0.9846
_exptl_absorpt_correction_T_min 0.9705
_exptl_absorpt_correction_type integration
_exptl_absorpt_process_details '(X-RED32; Stoe & Cie, 2002)'
_exptl_crystal_colour green
_exptl_crystal_density_diffrn 1.135
_exptl_crystal_density_method 'not measured'
_exptl_crystal_description prism
_exptl_crystal_F_000 904
_exptl_crystal_size_max 0.500
_exptl_crystal_size_mid 0.353
_exptl_crystal_size_min 0.220
_refine_diff_density_max 0.164
_refine_diff_density_min -0.114
_refine_ls_extinction_coef 0.0113(11)
_refine_ls_extinction_expression Fc^*^=kFc[1+0.001xFc^2^\l^3^/sin(2\q)]^-1/4^
_refine_ls_extinction_method SHELXL97
_refine_ls_goodness_of_fit_ref 0.804
_refine_ls_hydrogen_treatment constr
_refine_ls_matrix_type full
_refine_ls_number_parameters 290
_refine_ls_number_reflns 4880
_refine_ls_number_restraints 0
_refine_ls_restrained_S_all 0.804
_refine_ls_R_factor_all 0.0893
_refine_ls_R_factor_gt 0.0397
_refine_ls_shift/su_max 0.001
_refine_ls_shift/su_mean 0.000
_refine_ls_structure_factor_coef Fsqd
_refine_ls_weighting_details 'calc w = 1/[\s^2^(Fo^2^)+(0.0579P)^2^] where P = (Fo^2^+2Fc^2^)/3'
_refine_ls_weighting_scheme calc
_refine_ls_wR_factor_gt 0.0951
_refine_ls_wR_factor_ref 0.1076
_reflns_number_gt 2371
_reflns_number_total 4880
_reflns_threshold_expression I>2\s(I)
_cod_data_source_file wk6008.cif
_cod_data_source_block I
_cod_original_cell_volume 2484.6(4)
_cod_original_sg_symbol_H-M 'P 21/n'
_cod_database_code 2203354

loop_
_symmetry_equiv_pos_as_xyz
'x, y, z'
'-x+1/2, y+1/2, -z+1/2'
'-x, -y, -z'
'x-1/2, -y-1/2, z-1/2'

loop_
_atom_site_label
_atom_site_fract_x
_atom_site_fract_y
_atom_site_fract_z
_atom_site_U_iso_or_equiv
_atom_site_adp_type
_atom_site_calc_flag
_atom_site_refinement_flags
_atom_site_occupancy
_atom_site_type_symbol
O1 0.26660(11) 0.11817(5) 0.71253(10) 0.0672(3) Uani d . 1 O
O2 0.16601(12) 0.15831(5) 0.48530(10) 0.0730(4) Uani d . 1 O
C2 0.34345(15) -0.01197(7) 0.53691(16) 0.0598(4) Uani d . 1 C
C4 0.28072(16) 0.08069(7) 0.61939(15) 0.0573(4) Uani d . 1 C
C5 0.22392(16) 0.10209(7) 0.49563(15) 0.0592(4) Uani d . 1 C
C3 0.34077(16) 0.02417(7) 0.63913(16) 0.0622(4) Uani d . 1 C
H2 0.3797 0.0101 0.7213 0.075 Uiso calc R 1 H
C9 0.34371(17) 0.10909(7) 0.83834(15) 0.0604(4) Uani d . 1 C
C1 0.28413(16) 0.00868(8) 0.41399(16) 0.0619(4) Uani d . 1 C
C7 0.40662(18) -0.07078(9) 0.55775(17) 0.0693(5) Uani d . 1 C
C6 0.22508(17) 0.06607(8) 0.39458(16) 0.0662(5) Uani d . 1 C
H5 0.1861 0.0802 0.3125 0.079 Uiso calc R 1 H
C10 0.4758(2) 0.11330(8) 0.86352(19) 0.0765(5) Uani d . 1 C
H10 0.5110 0.1193 0.7978 0.092 Uiso calc R 1 H
C24 0.02039(17) 0.20853(7) 0.30296(15) 0.0606(4) Uani d . 1 C
C14 0.28286(18) 0.10118(7) 0.93075(16) 0.0649(5) Uani d . 1 C
C19 0.14578(17) 0.19164(7) 0.37233(15) 0.0612(4) Uani d . 1 C
C8 0.28348(18) -0.02910(9) 0.30755(19) 0.0760(5) Uani d . 1 C
C20 0.2538(2) 0.20896(9) 0.34057(19) 0.0803(5) Uani d . 1 C
H20 0.3358 0.1968 0.3907 0.096 Uiso calc R 1 H
C13 0.3680(2) 0.09828(10) 1.05402(19) 0.0873(6) Uani d . 1 C
H13 0.3339 0.0937 1.1208 0.105 Uiso calc R 1 H
C15 0.13659(19) 0.09541(8) 0.90162(17) 0.0736(5) Uani d . 1 C
C11 0.5553(2) 0.10858(10) 0.9860(2) 0.0930(6) Uani d . 1 C
H11 0.6449 0.1099 1.0042 0.112 Uiso calc R 1 H
C25 -0.09936(18) 0.18969(8) 0.3387(2) 0.0757(5) Uani d . 1 C
N1 0.45679(18) -0.11752(8) 0.57462(17) 0.0933(5) Uani d . 1 N
C23 0.0128(2) 0.24470(8) 0.19737(18) 0.0808(6) Uani d . 1 C
H23 -0.0684 0.2579 0.1474 0.097 Uiso calc R 1 H
C12 0.5003(3) 0.10184(11) 1.0807(2) 0.0998(7) Uani d . 1 C
H12 0.5532 0.0996 1.1643 0.120 Uiso calc R 1 H
C22 0.1187(3) 0.26185(9) 0.1634(2) 0.0967(7) Uani d . 1 C
H22 0.1080 0.2857 0.0913 0.116 Uiso calc R 1 H
C17 0.0679(2) 0.15388(10) 0.8379(2) 0.0991(7) Uani d . 1 C
H17A -0.0240 0.1492 0.8202 0.149 Uiso calc R 1 H
H17B 0.0873 0.1607 0.7602 0.149 Uiso calc R 1 H
H17C 0.0973 0.1884 0.8934 0.149 Uiso calc R 1 H
N2 0.27938(19) -0.05860(10) 0.22195(19) 0.1115(7) Uani d . 1 N
C21 0.2400(3) 0.24427(10) 0.2345(2) 0.0962(7) Uani d . 1 C
H21 0.3122 0.2560 0.2116 0.115 Uiso calc R 1 H
C27 -0.0922(2) 0.21610(11) 0.4691(2) 0.1034(7) Uani d . 1 C
H27A -0.0129 0.2031 0.5305 0.155 Uiso calc R 1 H
H27B -0.1645 0.2014 0.4936 0.155 Uiso calc R 1 H
H27C -0.0947 0.2603 0.4648 0.155 Uiso calc R 1 H
C16 0.0889(2) 0.03897(10) 0.8169(2) 0.1040(7) Uani d . 1 C
H16A -0.0033 0.0352 0.7981 0.156 Uiso calc R 1 H
H16B 0.1302 0.0026 0.8601 0.156 Uiso calc R 1 H
H16C 0.1100 0.0438 0.7395 0.156 Uiso calc R 1 H
C18 0.0970(2) 0.08603(11) 1.0219(2) 0.1050(7) Uani d . 1 C
H18A 0.0044 0.0826 0.9994 0.158 Uiso calc R 1 H
H18B 0.1257 0.1206 1.0775 0.158 Uiso calc R 1 H
H18C 0.1362 0.0490 1.0640 0.158 Uiso calc R 1 H
C26 -0.1098(2) 0.11925(9) 0.3379(3) 0.1152(9) Uani d . 1 C
H26A -0.0293 0.1020 0.3893 0.173 Uiso calc R 1 H
H26B -0.1287 0.1044 0.2527 0.173 Uiso calc R 1 H
H26C -0.1781 0.1072 0.3713 0.173 Uiso calc R 1 H
C28 -0.2240(2) 0.21457(11) 0.2442(2) 0.1144(8) Uani d . 1 C
H28A -0.2973 0.2016 0.2690 0.172 Uiso calc R 1 H
H28B -0.2321 0.1990 0.1611 0.172 Uiso calc R 1 H
H28C -0.2209 0.2588 0.2430 0.172 Uiso calc R 1 H

loop_
_atom_site_aniso_label
_atom_site_aniso_U_11
_atom_site_aniso_U_22
_atom_site_aniso_U_33
_atom_site_aniso_U_12
_atom_site_aniso_U_13
_atom_site_aniso_U_23
O1 0.0843(8) 0.0655(7) 0.0494(7) 0.0149(6) 0.0171(6) 0.0008(6)
O2 0.0928(9) 0.0715(8) 0.0567(7) 0.0248(6) 0.0260(6) 0.0109(6)
C2 0.0594(10) 0.0565(10) 0.0636(11) 0.0019(8) 0.0191(8) 0.0000(8)
C4 0.0654(10) 0.0581(9) 0.0492(10) 0.0032(8) 0.0189(8) -0.0005(8)
C5 0.0649(10) 0.0594(9) 0.0541(11) 0.0095(8) 0.0195(8) 0.0050(8)
C3 0.0709(11) 0.0592(10) 0.0545(11) 0.0037(8) 0.0161(9) 0.0049(8)
C9 0.0724(12) 0.0560(9) 0.0477(10) 0.0051(8) 0.0112(9) 0.0008(8)
C1 0.0604(10) 0.0670(10) 0.0597(11) 0.0028(8) 0.0204(8) -0.0060(9)
C7 0.0701(12) 0.0638(11) 0.0728(12) 0.0015(10) 0.0203(9) -0.0049(9)
C6 0.0708(11) 0.0765(12) 0.0499(10) 0.0114(9) 0.0169(8) 0.0026(9)
C10 0.0821(14) 0.0775(12) 0.0687(13) 0.0015(10) 0.0213(11) -0.0033(10)
C24 0.0722(11) 0.0478(9) 0.0572(10) 0.0021(8) 0.0131(9) -0.0007(8)
C14 0.0837(13) 0.0563(10) 0.0532(11) -0.0035(8) 0.0187(10) 0.0014(8)
C19 0.0744(12) 0.0575(9) 0.0509(10) 0.0043(8) 0.0180(9) 0.0062(8)
C8 0.0726(13) 0.0858(13) 0.0693(13) 0.0123(10) 0.0212(10) -0.0103(11)
C20 0.0756(13) 0.0894(14) 0.0758(13) -0.0023(10) 0.0231(11) 0.0016(11)
C13 0.1051(18) 0.0970(15) 0.0569(13) -0.0099(12) 0.0203(12) 0.0042(10)
C15 0.0858(14) 0.0726(11) 0.0664(12) -0.0049(10) 0.0295(10) 0.0012(9)
C11 0.0813(14) 0.1033(16) 0.0821(16) -0.0028(11) 0.0071(13) -0.0102(12)
C25 0.0698(12) 0.0594(10) 0.0973(14) 0.0034(9) 0.0248(11) -0.0027(10)
N1 0.0998(13) 0.0708(11) 0.1051(14) 0.0148(10) 0.0250(10) -0.0050(9)
C23 0.1029(16) 0.0662(11) 0.0665(12) 0.0136(11) 0.0160(11) 0.0106(10)
C12 0.1042(19) 0.1130(18) 0.0635(14) -0.0050(14) -0.0019(13) 0.0012(12)
C22 0.140(2) 0.0748(13) 0.0834(16) 0.0031(14) 0.0468(16) 0.0208(11)
C17 0.0954(16) 0.1061(16) 0.1018(17) 0.0162(13) 0.0390(13) 0.0171(13)
N2 0.1162(15) 0.1271(16) 0.0900(14) 0.0245(12) 0.0299(11) -0.0338(13)
C21 0.1115(19) 0.0869(15) 0.1026(18) -0.0179(13) 0.0511(15) 0.0067(13)
C27 0.1086(17) 0.1088(17) 0.1101(18) 0.0177(13) 0.0594(15) 0.0032(14)
C16 0.1003(16) 0.0989(16) 0.1165(19) -0.0307(13) 0.0388(14) -0.0293(13)
C18 0.1239(19) 0.1139(17) 0.0934(16) -0.0102(14) 0.0571(15) 0.0067(13)
C26 0.0961(16) 0.0621(12) 0.200(3) -0.0060(11) 0.0644(17) 0.0022(14)
C28 0.0777(15) 0.0938(16) 0.153(2) 0.0082(12) 0.0074(14) -0.0105(15)

loop_
_atom_type_symbol
_atom_type_description
_atom_type_scat_dispersion_real
_atom_type_scat_dispersion_imag
_atom_type_scat_source
C C 0.0033 0.0016 'International Tables Vol C Tables 4.2.6.8 and 6.1.1.4'
H H 0.0000 0.0000 'International Tables Vol C Tables 4.2.6.8 and 6.1.1.4'
N N 0.0061 0.0033 'International Tables Vol C Tables 4.2.6.8 and 6.1.1.4'
O O 0.0106 0.0060 'International Tables Vol C Tables 4.2.6.8 and 6.1.1.4'

loop_
_geom_angle_atom_site_label_1
_geom_angle_atom_site_label_2
_geom_angle_atom_site_label_3
_geom_angle
_geom_angle_publ_flag
C4 O1 C9 120.01(12) yes
C5 O2 C19 118.56(12) yes
C3 C2 C1 120.01(15) ?
C3 C2 C7 120.06(16) ?
C1 C2 C7 119.93(15) ?
O1 C4 C3 124.83(15) ?
O1 C4 C5 115.38(14) ?
C3 C4 C5 119.74(15) ?
O2 C5 C6 124.26(15) ?
O2 C5 C4 115.61(14) ?
C6 C5 C4 120.10(15) ?
C4 C3 C2 120.18(16) ?
C4 C3 H2 119.9 ?
C2 C3 H2 119.9 ?
C10 C9 C14 124.01(16) ?
C10 C9 O1 117.21(16) ?
C14 C9 O1 118.59(16) ?
C6 C1 C2 119.59(15) ?
C6 C1 C8 119.99(16) ?
C2 C1 C8 120.42(16) ?
N1 C7 C2 179.8(2) ?
C5 C6 C1 120.36(16) ?
C5 C6 H5 119.8 ?
C1 C6 H5 119.8 ?
C11 C10 C9 119.62(19) ?
C11 C10 H10 120.2 ?
C9 C10 H10 120.2 ?
C19 C24 C23 114.15(17) ?
C19 C24 C25 123.44(15) ?
C23 C24 C25 122.41(17) ?
C9 C14 C13 114.03(18) ?
C9 C14 C15 123.58(16) ?
C13 C14 C15 122.39(17) ?
C20 C19 C24 123.44(16) ?
C20 C19 O2 117.26(16) ?
C24 C19 O2 119.18(15) ?
N2 C8 C1 178.1(2) ?
C21 C20 C19 119.7(2) ?
C21 C20 H20 120.1 ?
C19 C20 H20 120.1 ?
C12 C13 C14 122.7(2) ?
C12 C13 H13 118.7 ?
C14 C13 H13 118.7 ?
C14 C15 C17 110.92(15) yes
C14 C15 C16 109.17(16) yes
C17 C15 C16 110.78(18) ?
C14 C15 C18 112.17(17) yes
C17 C15 C18 106.55(17) ?
C16 C15 C18 107.17(17) ?
C12 C11 C10 118.7(2) ?
C12 C11 H11 120.6 ?
C10 C11 H11 120.6 ?
C24 C25 C28 111.67(17) yes
C24 C25 C26 109.46(15) yes
C28 C25 C26 107.42(18) ?
C24 C25 C27 110.17(16) yes
C28 C25 C27 106.98(17) ?
C26 C25 C27 111.09(19) ?
C22 C23 C24 123.3(2) ?
C22 C23 H23 118.3 ?
C24 C23 H23 118.3 ?
C11 C12 C13 120.9(2) ?
C11 C12 H12 119.5 ?
C13 C12 H12 119.5 ?
C21 C22 C23 120.5(2) ?
C21 C22 H22 119.8 ?
C23 C22 H22 119.8 ?
C15 C17 H17A 109.5 ?
C15 C17 H17B 109.5 ?
H17A C17 H17B 109.5 ?
C15 C17 H17C 109.5 ?
H17A C17 H17C 109.5 ?
H17B C17 H17C 109.5 ?
C22 C21 C20 118.9(2) ?
C22 C21 H21 120.6 ?
C20 C21 H21 120.6 ?
C25 C27 H27A 109.5 ?
C25 C27 H27B 109.5 ?
H27A C27 H27B 109.5 ?
C25 C27 H27C 109.5 ?
H27A C27 H27C 109.5 ?
H27B C27 H27C 109.5 ?
C15 C16 H16A 109.5 ?
C15 C16 H16B 109.5 ?
H16A C16 H16B 109.5 ?
C15 C16 H16C 109.5 ?
H16A C16 H16C 109.5 ?
H16B C16 H16C 109.5 ?
C15 C18 H18A 109.5 ?
C15 C18 H18B 109.5 ?
H18A C18 H18B 109.5 ?
C15 C18 H18C 109.5 ?
H18A C18 H18C 109.5 ?
H18B C18 H18C 109.5 ?
C25 C26 H26A 109.5 ?
C25 C26 H26B 109.5 ?
H26A C26 H26B 109.5 ?
C25 C26 H26C 109.5 ?
H26A C26 H26C 109.5 ?
H26B C26 H26C 109.5 ?
C25 C28 H28A 109.5 ?
C25 C28 H28B 109.5 ?
H28A C28 H28B 109.5 ?
C25 C28 H28C 109.5 ?
H28A C28 H28C 109.5 ?
H28B C28 H28C 109.5 ?

loop_
_geom_bond_atom_site_label_1
_geom_bond_atom_site_label_2
_geom_bond_distance
_geom_bond_publ_flag
O1 C4 1.3603(18) yes
O1 C9 1.4031(19) yes
O2 C5 1.3608(18) yes
O2 C19 1.4050(18) yes
C2 C3 1.387(2) ?
C2 C1 1.391(2) ?
C2 C7 1.433(3) ?
C4 C3 1.374(2) ?
C4 C5 1.400(2) ?
C5 C6 1.370(2) ?
C3 H2 0.9300 ?
C9 C10 1.376(3) ?
C9 C14 1.390(2) ?
C1 C6 1.387(2) ?
C1 C8 1.436(3) ?
C7 N1 1.139(2) yes
C6 H5 0.9300 ?
C10 C11 1.371(3) ?
C10 H10 0.9300 ?
C24 C19 1.390(2) ?
C24 C23 1.392(2) ?
C24 C25 1.526(2) ?
C14 C13 1.397(3) ?
C14 C15 1.523(3) ?
C19 C20 1.375(2) ?
C8 N2 1.135(2) yes
C20 C21 1.374(3) ?
C20 H20 0.9300 ?
C13 C12 1.375(3) ?
C13 H13 0.9300 ?
C15 C17 1.530(3) yes
C15 C16 1.534(3) yes
C15 C18 1.536(3) yes
C11 C12 1.366(3) ?
C11 H11 0.9300 ?
C25 C28 1.532(3) yes
C25 C26 1.533(3) yes
C25 C27 1.536(3) yes
C23 C22 1.366(3) ?
C23 H23 0.9300 ?
C12 H12 0.9300 ?
C22 C21 1.363(3) ?
C22 H22 0.9300 ?
C17 H17A 0.9600 ?
C17 H17B 0.9600 ?
C17 H17C 0.9600 ?
C21 H21 0.9300 ?
C27 H27A 0.9600 ?
C27 H27B 0.9600 ?
C27 H27C 0.9600 ?
C16 H16A 0.9600 ?
C16 H16B 0.9600 ?
C16 H16C 0.9600 ?
C18 H18A 0.9600 ?
C18 H18B 0.9600 ?
C18 H18C 0.9600 ?
C26 H26A 0.9600 ?
C26 H26B 0.9600 ?
C26 H26C 0.9600 ?
C28 H28A 0.9600 ?
C28 H28B 0.9600 ?
C28 H28C 0.9600 ?

loop_
_geom_hbond_atom_site_label_D
_geom_hbond_atom_site_label_H
_geom_hbond_atom_site_label_A
_geom_hbond_distance_DH
_geom_hbond_distance_HA
_geom_hbond_distance_DA
_geom_hbond_angle_DHA
_geom_hbond_publ_flag
C17 H17B O1 0.96 2.35 3.004(2) 124 y
C27 H27A O2 0.96 2.36 3.022(2) 126 y
C16 H16C O1 0.96 2.43 3.063(2) 123 y
C26 H26A O2 0.96 2.39 3.054(3) 126 y

loop_
_geom_torsion_atom_site_label_1
_geom_torsion_atom_site_label_2
_geom_torsion_atom_site_label_3
_geom_torsion_atom_site_label_4
_geom_torsion
_geom_torsion_publ_flag
C9 O1 C4 C3 17.6(2) ?
C9 O1 C4 C5 -165.01(15) ?
C19 O2 C5 C6 -23.2(2) ?
C19 O2 C5 C4 159.14(15) ?
O1 C4 C5 O2 2.1(2) ?
C3 C4 C5 O2 179.59(15) ?
O1 C4 C5 C6 -175.73(15) ?
C3 C4 C5 C6 1.8(2) ?
O1 C4 C3 C2 176.31(15) ?
C5 C4 C3 C2 -1.0(2) ?
C1 C2 C3 C4 -0.6(2) ?
C7 C2 C3 C4 179.73(16) ?
C4 O1 C9 C10 59.7(2) ?
C4 O1 C9 C14 -125.09(16) yes
C3 C2 C1 C6 1.4(2) ?
C7 C2 C1 C6 -178.93(16) ?
C3 C2 C1 C8 -178.39(16) ?
C7 C2 C1 C8 1.2(2) ?
C3 C2 C7 N1 2E1(10) ?
C1 C2 C7 N1 -16E1(10) ?
O2 C5 C6 C1 -178.58(15) ?
C4 C5 C6 C1 -1.0(3) ?
C2 C1 C6 C5 -0.6(3) ?
C8 C1 C6 C5 179.22(16) ?
C14 C9 C10 C11 1.1(3) ?
O1 C9 C10 C11 176.03(16) ?
C10 C9 C14 C13 0.5(2) ?
O1 C9 C14 C13 -174.32(15) ?
C10 C9 C14 C15 -178.85(16) ?
O1 C9 C14 C15 6.3(2) ?
C23 C24 C19 C20 0.1(2) ?
C25 C24 C19 C20 -179.55(16) ?
C23 C24 C19 O2 176.09(14) ?
C25 C24 C19 O2 -3.6(2) ?
C5 O2 C19 C20 -62.6(2) ?
C5 O2 C19 C24 121.21(16) yes
C6 C1 C8 N2 -46(7) ?
C2 C1 C8 N2 134(7) ?
C24 C19 C20 C21 -0.7(3) ?
O2 C19 C20 C21 -176.74(17) ?
C9 C14 C13 C12 -1.1(3) ?
C15 C14 C13 C12 178.25(19) ?
C9 C14 C15 C17 -61.9(2) ?
C13 C14 C15 C17 118.79(19) ?
C9 C14 C15 C16 60.4(2) ?
C13 C14 C15 C16 -118.9(2) ?
C9 C14 C15 C18 179.08(16) ?
C13 C14 C15 C18 -0.2(2) ?
C9 C10 C11 C12 -2.2(3) ?
C19 C24 C25 C28 -179.51(16) ?
C23 C24 C25 C28 0.8(2) ?
C19 C24 C25 C26 -60.7(2) ?
C23 C24 C25 C26 119.7(2) ?
C19 C24 C25 C27 61.8(2) ?
C23 C24 C25 C27 -117.89(19) ?
C19 C24 C23 C22 0.6(3) ?
C25 C24 C23 C22 -179.73(18) ?
C10 C11 C12 C13 1.6(3) ?
C14 C13 C12 C11 0.1(3) ?
C24 C23 C22 C21 -0.7(3) ?
C23 C22 C21 C20 0.1(3) ?
C19 C20 C21 C22 0.6(3) ?

loop_
_cod_related_entry_id
_cod_related_entry_database
_cod_related_entry_code
1 ChemSpider 21131024
